data_7015298
loop_
_publ_author_name
'Boros, Eszter'
'Lin, Yi-Heng Scott'
'Ferreira, Cara L.'
'Patrick, Brian O.'
'H\"afeli, Urs O'
'Adam, Michael J.'
'Orvig, Chris'

_publ_section_title
;
 One to chelate them all: investigation of a versatile, bifunctional
 chelator for (64)Cu, (99m)Tc, Re and Co.
;
_journal_issue 23
_journal_name_full 'Dalton transactions (Cambridge, England : 2003)'
_journal_page_first 6253
_journal_page_last 6259
_journal_paper_doi 10.1039/c0dt01458c
_journal_volume 40
_journal_year 2011
_chemical_formula_sum 'C27.5 H22 Br1.5 N4 O10.5 Re1.5'
_chemical_formula_weight 975.66
_chemical_name_systematic
;
?
;
_space_group_IT_number 14
_symmetry_cell_setting monoclinic
_symmetry_space_group_name_Hall '-P 2ybc'
_symmetry_space_group_name_H-M 'P 1 21/c 1'
_atom_sites_solution_hydrogens geom
_atom_sites_solution_primary direct
_atom_sites_solution_secondary difmap
_audit_creation_method SHELXL-97
_cell_angle_alpha 90.00
_cell_angle_beta 112.128(2)
_cell_angle_gamma 90.00
_cell_formula_units_Z 4
_cell_length_a 12.3723(10)
_cell_length_b 17.5236(14)
_cell_length_c 14.8402(12)
_cell_measurement_reflns_used 9976
_cell_measurement_temperature 90.0(1)
_cell_measurement_theta_max 29.11
_cell_measurement_theta_min 2.33
_cell_volume 2980.5(4)
_computing_structure_refinement 'SHELXL-97 (Sheldrick, 2008)'
_diffrn_ambient_temperature 90.0(1)
_diffrn_measured_fraction_theta_full 1.000
_diffrn_measured_fraction_theta_max 0.997
_diffrn_measurement_device_type 'Bruker APEX DUO'
_diffrn_measurement_method 'area detector'
_diffrn_radiation_monochromator graphite
_diffrn_radiation_source 'fine-focus sealed tube'
_diffrn_radiation_type MoK\a
_diffrn_radiation_wavelength 0.71073
_diffrn_reflns_av_R_equivalents 0.0475
_diffrn_reflns_av_sigmaI/netI 0.0326
_diffrn_reflns_limit_h_max 16
_diffrn_reflns_limit_h_min -16
_diffrn_reflns_limit_k_max 23
_diffrn_reflns_limit_k_min -23
_diffrn_reflns_limit_l_max 20
_diffrn_reflns_limit_l_min -20
_diffrn_reflns_number 49238
_diffrn_reflns_theta_full 25.00
_diffrn_reflns_theta_max 29.19
_diffrn_reflns_theta_min 1.78
_exptl_absorpt_coefficient_mu 8.173
_exptl_absorpt_correction_T_max 0.849
_exptl_absorpt_correction_T_min 0.611
_exptl_absorpt_correction_type multi-scan
_exptl_absorpt_process_details 'SADABS (Bruker, 2008)'
_exptl_crystal_colour colourless
_exptl_crystal_density_diffrn 2.174
_exptl_crystal_density_method 'not measured'
_exptl_crystal_description blade
_exptl_crystal_F_000 1856
_exptl_crystal_size_max 0.40
_exptl_crystal_size_mid 0.10
_exptl_crystal_size_min 0.02
_refine_diff_density_max 1.323
_refine_diff_density_min -1.063
_refine_diff_density_rms 0.135
_refine_ls_extinction_method none
_refine_ls_goodness_of_fit_ref 1.017
_refine_ls_hydrogen_treatment constr
_refine_ls_matrix_type full
_refine_ls_number_parameters 416
_refine_ls_number_reflns 8033
_refine_ls_number_restraints 582
_refine_ls_restrained_S_all 0.981
_refine_ls_R_factor_all 0.0354
_refine_ls_R_factor_gt 0.0233
_refine_ls_shift/su_max 0.004
_refine_ls_shift/su_mean 0.000
_refine_ls_structure_factor_coef Fsqd
_refine_ls_weighting_details 'calc w=1/[\s^2^(Fo^2^)+(0.0132P)^2^+5.2846P] where P=(Fo^2^+2Fc^2^)/3'
_refine_ls_weighting_scheme calc
_refine_ls_wR_factor_gt 0.0436
_refine_ls_wR_factor_ref 0.0468
_reflns_number_gt 6679
_reflns_number_total 8033
_reflns_threshold_expression >2\s(I)
_cod_data_source_file c0dt01458c.txt
_cod_data_source_block co380
_cod_original_sg_symbol_H-M 'P 21/c'
_cod_original_formula_sum 'C27.50 H22 Br1.50 N4 O10.50 Re1.50'
_cod_database_code 7015298

loop_
_symmetry_equiv_pos_as_xyz
'x, y, z'
'-x, y+1/2, -z+1/2'
'-x, -y, -z'
'x, -y-1/2, z-1/2'

loop_
_atom_site_label
_atom_site_type_symbol
_atom_site_fract_x
_atom_site_fract_y
_atom_site_fract_z
_atom_site_U_iso_or_equiv
_atom_site_adp_type
_atom_site_occupancy
_atom_site_symmetry_multiplicity
_atom_site_calc_flag
_atom_site_refinement_flags
_atom_site_disorder_assembly
_atom_site_disorder_group
C1 C -0.3860(3) 0.75006(17) -0.0096(2) 0.0152(6) Uani 1 1 d U . .
C2 C -0.3612(2) 0.78105(17) -0.0940(2) 0.0133(6) Uani 1 1 d U . .
C3 C -0.4229(3) 0.84317(17) -0.1429(2) 0.0161(6) Uani 1 1 d U . .
H3 H -0.4864 0.8621 -0.1283 0.019 Uiso 1 1 calc R . .
C4 C -0.3926(3) 0.87836(17) -0.2134(2) 0.0172(6) Uani 1 1 d U . .
H4 H -0.4355 0.9209 -0.2487 0.021 Uiso 1 1 calc R . .
C5 C -0.2991(3) 0.85031(17) -0.2312(2) 0.0152(6) Uani 1 1 d U . .
H5 H -0.2740 0.8747 -0.2771 0.018 Uiso 1 1 calc R . .
C6 C -0.2410(2) 0.78564(16) -0.1814(2) 0.0110(5) Uani 1 1 d U . .
C7 C -0.1360(2) 0.75868(17) -0.1988(2) 0.0140(6) Uani 1 1 d U . .
H7A H -0.0731 0.7969 -0.1715 0.017 Uiso 1 1 calc R . .
H7B H -0.1556 0.7565 -0.2699 0.017 Uiso 1 1 calc R . .
C8 C -0.4983(3) 0.61607(17) -0.2380(2) 0.0142(6) Uani 1 1 d U . .
C9 C -0.4148(3) 0.59843(17) -0.2869(2) 0.0145(6) Uani 1 1 d U . .
C10 C -0.4599(3) 0.57279(18) -0.3819(2) 0.0191(6) Uani 1 1 d U . .
H10 H -0.5409 0.5621 -0.4129 0.023 Uiso 1 1 calc R . .
C11 C -0.3863(3) 0.56297(18) -0.4308(2) 0.0199(7) Uani 1 1 d U . .
H11 H -0.4151 0.5435 -0.4954 0.024 Uiso 1 1 calc R . .
C12 C -0.2698(3) 0.58166(18) -0.3853(2) 0.0177(6) Uani 1 1 d U . .
H12 H -0.2182 0.5774 -0.4189 0.021 Uiso 1 1 calc R . .
C13 C -0.2296(3) 0.60676(17) -0.2897(2) 0.0143(6) Uani 1 1 d U . .
C14 C -0.1038(3) 0.62682(18) -0.2371(2) 0.0153(6) Uani 1 1 d U . .
H14A H -0.0727 0.6499 -0.2832 0.018 Uiso 1 1 calc R . .
H14B H -0.0586 0.5799 -0.2101 0.018 Uiso 1 1 calc R . .
C15 C 0.0385(2) 0.68755(17) -0.0917(2) 0.0145(6) Uani 1 1 d U . .
H15A H 0.0459 0.7152 -0.0314 0.017 Uiso 1 1 calc R . .
H15B H 0.0694 0.6354 -0.0728 0.017 Uiso 1 1 calc R . .
C16 C 0.1128(2) 0.72749(18) -0.1380(2) 0.0154(6) Uani 1 1 d U . .
C17 C 0.1471(3) 0.80257(18) -0.1122(2) 0.0172(6) Uani 1 1 d U . .
H17 H 0.1298 0.8260 -0.0614 0.021 Uiso 1 1 calc R . .
C18 C 0.2065(3) 0.84397(18) -0.1592(2) 0.0184(6) Uani 1 1 d U . .
H18 H 0.2300 0.8952 -0.1412 0.022 Uiso 1 1 calc R . .
C19 C 0.2300(3) 0.80861(19) -0.2323(2) 0.0180(6) Uani 1 1 d U . .
C20 C 0.2010(3) 0.73311(19) -0.2584(2) 0.0203(7) Uani 1 1 d U . .
H20 H 0.2203 0.7098 -0.3082 0.024 Uiso 1 1 calc R . .
C21 C 0.1433(3) 0.69257(18) -0.2100(2) 0.0183(6) Uani 1 1 d U . .
H21 H 0.1241 0.6405 -0.2258 0.022 Uiso 1 1 calc R . .
C22 C -0.5362(3) 0.7231(2) 0.0471(2) 0.0255(7) Uani 1 1 d U . .
H22A H -0.5146 0.6694 0.0616 0.038 Uiso 1 1 calc R . .
H22B H -0.6209 0.7286 0.0266 0.038 Uiso 1 1 calc R . .
H22C H -0.4971 0.7540 0.1055 0.038 Uiso 1 1 calc R . .
C23 C -0.6246(3) 0.5623(2) -0.1694(3) 0.0239(7) Uani 1 1 d U . .
H23A H -0.6170 0.6125 -0.1387 0.036 Uiso 1 1 calc R . .
H23B H -0.6168 0.5225 -0.1209 0.036 Uiso 1 1 calc R . .
H23C H -0.7013 0.5581 -0.2223 0.036 Uiso 1 1 calc R . .
C24 C -0.1027(3) 0.65387(17) 0.0506(2) 0.0143(6) Uani 1 1 d U . .
C25 C -0.3101(3) 0.59284(17) -0.0310(2) 0.0155(6) Uani 1 1 d U . .
C26 C -0.1439(3) 0.53102(18) -0.0713(2) 0.0168(6) Uani 1 1 d U . .
C27 C 0.0331(6) 0.3944(5) 0.4824(6) 0.0224(8) Uani 0.50 1 d PU . .
C28 C 0.0243(6) 0.4777(4) 0.6338(6) 0.0224(8) Uani 0.50 1 d PU . .
C29 C 0.1566(7) 0.5204(4) 0.5386(5) 0.0224(8) Uani 0.50 1 d PU . .
N1 N -0.2731(2) 0.74961(13) -0.11520(17) 0.0118(5) Uani 1 1 d U . .
N2 N -0.3006(2) 0.61368(13) -0.23941(17) 0.0104(5) Uani 1 1 d U . .
N3 N -0.0899(2) 0.68194(14) -0.15612(17) 0.0122(5) Uani 1 1 d U . .
N4 N 0.2856(2) 0.85359(17) -0.2869(2) 0.0229(6) Uani 1 1 d U . .
O1 O -0.31220(18) 0.73325(13) 0.06822(15) 0.0185(5) Uani 1 1 d U . .
O2 O -0.50053(18) 0.74879(14) -0.03018(16) 0.0211(5) Uani 1 1 d U . .
O3 O -0.5305(2) 0.67950(12) -0.23200(18) 0.0241(5) Uani 1 1 d U . .
O4 O -0.53379(19) 0.55288(12) -0.20833(17) 0.0190(5) Uani 1 1 d U . .
O5 O 0.2881(3) 0.82665(15) -0.3618(2) 0.0363(7) Uani 1 1 d U . .
O6 O 0.3264(2) 0.91668(14) -0.25422(19) 0.0271(6) Uani 1 1 d U . .
O7 O -0.04372(19) 0.66600(13) 0.12955(16) 0.0207(5) Uani 1 1 d U . .
O8 O -0.3723(2) 0.56654(14) 0.00285(17) 0.0243(5) Uani 1 1 d U . .
O9 O -0.1126(2) 0.46856(13) -0.06561(18) 0.0249(5) Uani 1 1 d U . .
O10 O 0.0510(5) 0.3291(3) 0.4675(4) 0.0282(8) Uani 0.50 1 d PU . .
O11 O 0.2550(5) 0.5386(4) 0.5586(5) 0.0282(8) Uani 0.50 1 d PU . .
O12 O 0.0416(5) 0.4684(3) 0.7178(4) 0.0282(8) Uani 0.50 1 d PU . .
Re1 Re -0.202632(10) 0.633137(6) -0.082540(8) 0.01047(3) Uani 1 1 d U . .
Re2 Re 0.0000 0.5000 0.5000 0.01721(4) Uani 1 2 d SU . .
Br1 Br 0.04080(6) 0.36136(5) 0.47016(5) 0.01623(8) Uani 0.50 1 d PU . .
Br2 Br 0.03594(6) 0.47454(4) 0.68071(6) 0.01623(8) Uani 0.50 1 d PU . .
Br3 Br 0.22198(7) 0.53978(5) 0.56179(6) 0.01623(8) Uani 0.50 1 d PU . .

loop_
_atom_site_aniso_label
_atom_site_aniso_U_11
_atom_site_aniso_U_22
_atom_site_aniso_U_33
_atom_site_aniso_U_23
_atom_site_aniso_U_13
_atom_site_aniso_U_12
C1 0.0154(14) 0.0151(14) 0.0176(14) -0.0023(11) 0.0090(12) 0.0010(11)
C2 0.0119(13) 0.0167(14) 0.0117(13) -0.0014(11) 0.0049(11) -0.0006(11)
C3 0.0156(14) 0.0194(15) 0.0145(14) -0.0003(12) 0.0068(12) 0.0044(12)
C4 0.0184(15) 0.0137(14) 0.0174(15) 0.0011(11) 0.0044(12) 0.0029(12)
C5 0.0164(14) 0.0165(15) 0.0124(13) 0.0017(11) 0.0052(12) 0.0010(11)
C6 0.0098(13) 0.0105(13) 0.0110(13) -0.0016(10) 0.0022(11) -0.0019(10)
C7 0.0132(14) 0.0159(14) 0.0137(14) 0.0033(11) 0.0062(11) 0.0014(11)
C8 0.0099(13) 0.0166(14) 0.0146(14) -0.0006(11) 0.0031(11) -0.0029(11)
C9 0.0143(14) 0.0122(13) 0.0171(14) -0.0012(11) 0.0061(12) -0.0025(11)
C10 0.0164(15) 0.0198(15) 0.0183(15) -0.0048(12) 0.0034(12) -0.0051(12)
C11 0.0214(16) 0.0220(16) 0.0155(15) -0.0076(12) 0.0062(13) -0.0081(13)
C12 0.0187(15) 0.0207(15) 0.0178(15) -0.0055(12) 0.0114(13) -0.0053(12)
C13 0.0147(14) 0.0121(13) 0.0180(15) -0.0024(11) 0.0085(12) -0.0035(11)
C14 0.0140(14) 0.0183(15) 0.0161(14) -0.0042(12) 0.0083(11) -0.0013(12)
C15 0.0095(13) 0.0175(14) 0.0161(14) 0.0019(12) 0.0045(11) 0.0015(11)
C16 0.0079(13) 0.0195(15) 0.0171(14) 0.0034(12) 0.0028(11) 0.0016(11)
C17 0.0146(14) 0.0195(15) 0.0168(15) -0.0022(12) 0.0052(12) -0.0010(12)
C18 0.0122(14) 0.0186(15) 0.0250(16) 0.0017(12) 0.0077(13) -0.0006(12)
C19 0.0111(14) 0.0235(16) 0.0216(16) 0.0046(13) 0.0087(12) 0.0030(12)
C20 0.0122(14) 0.0281(17) 0.0220(16) -0.0030(14) 0.0081(12) 0.0032(13)
C21 0.0136(14) 0.0174(15) 0.0230(16) -0.0010(12) 0.0059(13) 0.0009(12)
C22 0.0202(16) 0.040(2) 0.0229(17) 0.0070(15) 0.0156(14) 0.0023(15)
C23 0.0227(17) 0.0243(17) 0.0328(19) 0.0035(14) 0.0198(15) -0.0009(14)
C24 0.0103(13) 0.0155(14) 0.0179(15) 0.0041(11) 0.0063(12) 0.0024(11)
C25 0.0151(14) 0.0146(14) 0.0137(14) 0.0019(11) 0.0021(12) 0.0009(11)
C26 0.0124(14) 0.0186(15) 0.0155(14) 0.0040(12) 0.0010(12) -0.0023(12)
C27 0.023(2) 0.0218(19) 0.026(2) -0.0049(18) 0.0134(17) -0.0051(16)
C28 0.023(2) 0.0218(19) 0.026(2) -0.0049(18) 0.0134(17) -0.0051(16)
C29 0.023(2) 0.0218(19) 0.026(2) -0.0049(18) 0.0134(17) -0.0051(16)
N1 0.0103(11) 0.0129(12) 0.0122(11) 0.0003(9) 0.0043(9) 0.0004(9)
N2 0.0099(11) 0.0109(11) 0.0117(11) 0.0011(9) 0.0054(9) -0.0006(9)
N3 0.0096(11) 0.0142(12) 0.0127(12) -0.0001(9) 0.0040(10) 0.0008(9)
N4 0.0175(14) 0.0288(16) 0.0263(15) 0.0106(12) 0.0127(12) 0.0077(12)
O1 0.0191(11) 0.0237(11) 0.0130(10) 0.0035(9) 0.0063(9) 0.0014(9)
O2 0.0127(10) 0.0367(14) 0.0179(11) 0.0049(10) 0.0103(9) 0.0023(10)
O3 0.0257(13) 0.0152(11) 0.0384(14) -0.0040(10) 0.0199(11) -0.0002(9)
O4 0.0180(11) 0.0170(11) 0.0271(12) 0.0041(9) 0.0143(10) 0.0021(9)
O5 0.0480(17) 0.0338(15) 0.0451(17) 0.0078(13) 0.0380(15) 0.0095(13)
O6 0.0190(12) 0.0256(13) 0.0371(14) 0.0104(11) 0.0110(11) -0.0029(10)
O7 0.0190(11) 0.0255(12) 0.0149(11) 0.0008(9) 0.0033(9) -0.0003(9)
O8 0.0224(12) 0.0288(13) 0.0249(12) 0.0056(10) 0.0123(10) -0.0039(10)
O9 0.0196(12) 0.0153(11) 0.0330(13) 0.0010(10) 0.0022(10) 0.0033(9)
O10 0.038(2) 0.0309(17) 0.0220(15) -0.0031(14) 0.0188(16) 0.0001(16)
O11 0.038(2) 0.0309(17) 0.0220(15) -0.0031(14) 0.0188(16) 0.0001(16)
O12 0.038(2) 0.0309(17) 0.0220(15) -0.0031(14) 0.0188(16) 0.0001(16)
Re1 0.00921(5) 0.01132(5) 0.01071(5) 0.00230(4) 0.00355(4) 0.00080(4)
Re2 0.01279(8) 0.02351(9) 0.01449(8) -0.00273(7) 0.00417(6) -0.00251(7)
Br1 0.01680(19) 0.01773(17) 0.01596(18) -0.00014(17) 0.00823(16) 0.00037(16)
Br2 0.01680(19) 0.01773(17) 0.01596(18) -0.00014(17) 0.00823(16) 0.00037(16)
Br3 0.01680(19) 0.01773(17) 0.01596(18) -0.00014(17) 0.00823(16) 0.00037(16)

loop_
_atom_type_symbol
_atom_type_description
_atom_type_scat_dispersion_real
_atom_type_scat_dispersion_imag
_atom_type_scat_source
C C 0.0033 0.0016 'International Tables Vol C Tables 4.2.6.8 and 6.1.1.4'
H H 0.0000 0.0000 'International Tables Vol C Tables 4.2.6.8 and 6.1.1.4'
N N 0.0061 0.0033 'International Tables Vol C Tables 4.2.6.8 and 6.1.1.4'
O O 0.0106 0.0060 'International Tables Vol C Tables 4.2.6.8 and 6.1.1.4'
Re Re -1.0185 7.2310 'International Tables Vol C Tables 4.2.6.8 and 6.1.1.4'
Br Br -0.2901 2.4595 'International Tables Vol C Tables 4.2.6.8 and 6.1.1.4'

loop_
_geom_angle_atom_site_label_1
_geom_angle_atom_site_label_2
_geom_angle_atom_site_label_3
_geom_angle
_geom_angle_site_symmetry_1
_geom_angle_site_symmetry_3
_geom_angle_publ_flag
O1 C1 O2 124.8(3) . . ?
O1 C1 C2 124.6(3) . . ?
O2 C1 C2 110.4(2) . . ?
N1 C2 C3 122.3(3) . . ?
N1 C2 C1 118.7(3) . . ?
C3 C2 C1 118.8(3) . . ?
C2 C3 C4 120.0(3) . . ?
C2 C3 H3 120.0 . . ?
C4 C3 H3 120.0 . . ?
C5 C4 C3 118.4(3) . . ?
C5 C4 H4 120.8 . . ?
C3 C4 H4 120.8 . . ?
C4 C5 C6 119.5(3) . . ?
C4 C5 H5 120.2 . . ?
C6 C5 H5 120.2 . . ?
N1 C6 C5 122.2(3) . . ?
N1 C6 C7 119.5(2) . . ?
C5 C6 C7 118.2(3) . . ?
C6 C7 N3 115.3(2) . . ?
C6 C7 H7A 108.5 . . ?
N3 C7 H7A 108.5 . . ?
C6 C7 H7B 108.5 . . ?
N3 C7 H7B 108.5 . . ?
H7A C7 H7B 107.5 . . ?
O3 C8 O4 126.2(3) . . ?
O3 C8 C9 122.4(3) . . ?
O4 C8 C9 111.3(2) . . ?
N2 C9 C10 122.7(3) . . ?
N2 C9 C8 118.9(3) . . ?
C10 C9 C8 118.2(3) . . ?
C11 C10 C9 119.1(3) . . ?
C11 C10 H10 120.5 . . ?
C9 C10 H10 120.5 . . ?
C10 C11 C12 119.3(3) . . ?
C10 C11 H11 120.4 . . ?
C12 C11 H11 120.4 . . ?
C11 C12 C13 118.9(3) . . ?
C11 C12 H12 120.6 . . ?
C13 C12 H12 120.6 . . ?
N2 C13 C12 122.3(3) . . ?
N2 C13 C14 116.9(3) . . ?
C12 C13 C14 120.7(3) . . ?
C13 C14 N3 110.7(2) . . ?
C13 C14 H14A 109.5 . . ?
N3 C14 H14A 109.5 . . ?
C13 C14 H14B 109.5 . . ?
N3 C14 H14B 109.5 . . ?
H14A C14 H14B 108.1 . . ?
C16 C15 N3 114.5(2) . . ?
C16 C15 H15A 108.6 . . ?
N3 C15 H15A 108.6 . . ?
C16 C15 H15B 108.6 . . ?
N3 C15 H15B 108.6 . . ?
H15A C15 H15B 107.6 . . ?
C17 C16 C21 118.8(3) . . ?
C17 C16 C15 119.1(3) . . ?
C21 C16 C15 122.0(3) . . ?
C16 C17 C18 121.2(3) . . ?
C16 C17 H17 119.4 . . ?
C18 C17 H17 119.4 . . ?
C19 C18 C17 118.0(3) . . ?
C19 C18 H18 121.0 . . ?
C17 C18 H18 121.0 . . ?
C18 C19 C20 122.9(3) . . ?
C18 C19 N4 118.4(3) . . ?
C20 C19 N4 118.8(3) . . ?
C21 C20 C19 118.2(3) . . ?
C21 C20 H20 120.9 . . ?
C19 C20 H20 120.9 . . ?
C20 C21 C16 120.8(3) . . ?
C20 C21 H21 119.6 . . ?
C16 C21 H21 119.6 . . ?
O2 C22 H22A 109.5 . . ?
O2 C22 H22B 109.5 . . ?
H22A C22 H22B 109.5 . . ?
O2 C22 H22C 109.5 . . ?
H22A C22 H22C 109.5 . . ?
H22B C22 H22C 109.5 . . ?
O4 C23 H23A 109.5 . . ?
O4 C23 H23B 109.5 . . ?
H23A C23 H23B 109.5 . . ?
O4 C23 H23C 109.5 . . ?
H23A C23 H23C 109.5 . . ?
H23B C23 H23C 109.5 . . ?
O7 C24 Re1 179.8(3) . . ?
O8 C25 Re1 177.4(3) . . ?
O9 C26 Re1 177.5(3) . . ?
Br1 C27 O10 5.9(5) . . ?
Br1 C27 Re2 171.5(10) . . ?
O10 C27 Re2 177.3(7) . . ?
Br2 C28 O12 3.6(4) . . ?
Br2 C28 Re2 172.5(8) . . ?
O12 C28 Re2 176.1(6) . . ?
Br3 C29 O11 13.6(4) . . ?
Br3 C29 Re2 164.8(7) . . ?
O11 C29 Re2 174.6(7) . . ?
C6 N1 C2 117.4(2) . . ?
C6 N1 Re1 113.20(18) . . ?
C2 N1 Re1 127.65(19) . . ?
C9 N2 C13 117.6(2) . . ?
C9 N2 Re1 129.28(19) . . ?
C13 N2 Re1 112.50(19) . . ?
C14 N3 C7 109.1(2) . . ?
C14 N3 C15 108.9(2) . . ?
C7 N3 C15 110.4(2) . . ?
C14 N3 Re1 103.87(17) . . ?
C7 N3 Re1 109.82(17) . . ?
C15 N3 Re1 114.42(17) . . ?
O5 N4 O6 123.9(3) . . ?
O5 N4 C19 118.2(3) . . ?
O6 N4 C19 118.0(3) . . ?
C1 O2 C22 116.0(2) . . ?
C8 O4 C23 116.1(2) . . ?
Br1 O10 C27 6.3(5) . . ?
Br2 O12 C28 4.4(5) . . ?
C25 Re1 C26 85.30(13) . . ?
C25 Re1 C24 86.18(13) . . ?
C26 Re1 C24 90.62(12) . . ?
C25 Re1 N1 98.85(11) . . ?
C26 Re1 N1 172.66(11) . . ?
C24 Re1 N1 95.68(11) . . ?
C25 Re1 N2 100.24(11) . . ?
C26 Re1 N2 89.26(11) . . ?
C24 Re1 N2 173.54(11) . . ?
N1 Re1 N2 84.06(9) . . ?
C25 Re1 N3 174.79(11) . . ?
C26 Re1 N3 96.51(11) . . ?
C24 Re1 N3 98.66(11) . . ?
N1 Re1 N3 78.85(9) . . ?
N2 Re1 N3 74.94(9) . . ?
C29 Re2 C29 180.0 . 3_566 ?
C29 Re2 C28 91.1(3) . 3_566 ?
C29 Re2 C28 88.9(3) 3_566 3_566 ?
C29 Re2 C28 88.9(3) . . ?
C29 Re2 C28 91.1(3) 3_566 . ?
C28 Re2 C28 180.000(2) 3_566 . ?
C29 Re2 C27 91.4(3) . 3_566 ?
C29 Re2 C27 88.6(3) 3_566 3_566 ?
C28 Re2 C27 89.2(3) 3_566 3_566 ?
C28 Re2 C27 90.8(3) . 3_566 ?
C29 Re2 C27 88.6(3) . . ?
C29 Re2 C27 91.4(3) 3_566 . ?
C28 Re2 C27 90.8(3) 3_566 . ?
C28 Re2 C27 89.2(3) . . ?
C27 Re2 C27 180.000(1) 3_566 . ?
C29 Re2 Br1 90.9(2) . 3_566 ?
C29 Re2 Br1 89.1(2) 3_566 3_566 ?
C28 Re2 Br1 91.2(2) 3_566 3_566 ?
C28 Re2 Br1 88.8(2) . 3_566 ?
C27 Re2 Br1 2.1(2) 3_566 3_566 ?
C27 Re2 Br1 177.9(2) . 3_566 ?
C29 Re2 Br1 89.1(2) . . ?
C29 Re2 Br1 90.9(2) 3_566 . ?
C28 Re2 Br1 88.8(2) 3_566 . ?
C28 Re2 Br1 91.2(2) . . ?
C27 Re2 Br1 177.9(2) 3_566 . ?
C27 Re2 Br1 2.1(2) . . ?
Br1 Re2 Br1 180.0 3_566 . ?
C29 Re2 Br2 92.2(2) . 3_566 ?
C29 Re2 Br2 87.8(2) 3_566 3_566 ?
C28 Re2 Br2 1.9(2) 3_566 3_566 ?
C28 Re2 Br2 178.1(2) . 3_566 ?
C27 Re2 Br2 90.7(2) 3_566 3_566 ?
C27 Re2 Br2 89.3(2) . 3_566 ?
Br1 Re2 Br2 92.73(3) 3_566 3_566 ?
Br1 Re2 Br2 87.27(3) . 3_566 ?
C29 Re2 Br2 87.8(2) . . ?
C29 Re2 Br2 92.2(2) 3_566 . ?
C28 Re2 Br2 178.1(2) 3_566 . ?
C28 Re2 Br2 1.9(2) . . ?
C27 Re2 Br2 89.3(2) 3_566 . ?
C27 Re2 Br2 90.7(2) . . ?
Br1 Re2 Br2 87.27(3) 3_566 . ?
Br1 Re2 Br2 92.73(3) . . ?
Br2 Re2 Br2 180.0 3_566 . ?
C29 Re2 Br3 4.7(2) . . ?
C29 Re2 Br3 175.3(2) 3_566 . ?
C28 Re2 Br3 92.4(2) 3_566 . ?
C28 Re2 Br3 87.6(2) . . ?
C27 Re2 Br3 86.9(2) 3_566 . ?
C27 Re2 Br3 93.1(2) . . ?
Br1 Re2 Br3 86.35(3) 3_566 . ?
Br1 Re2 Br3 93.65(3) . . ?
Br2 Re2 Br3 93.71(3) 3_566 . ?
Br2 Re2 Br3 86.29(3) . . ?
C29 Re2 Br3 175.3(2) . 3_566 ?
C29 Re2 Br3 4.7(2) 3_566 3_566 ?
C28 Re2 Br3 87.6(2) 3_566 3_566 ?
C28 Re2 Br3 92.4(2) . 3_566 ?
C27 Re2 Br3 93.1(2) 3_566 3_566 ?
C27 Re2 Br3 86.9(2) . 3_566 ?
Br1 Re2 Br3 93.65(3) 3_566 3_566 ?
Br1 Re2 Br3 86.35(3) . 3_566 ?
Br2 Re2 Br3 86.29(3) 3_566 3_566 ?
Br2 Re2 Br3 93.71(3) . 3_566 ?
Br3 Re2 Br3 180.000(15) . 3_566 ?
O10 Br1 C27 167.8(9) . . ?
O10 Br1 Re2 174.1(6) . . ?
C27 Br1 Re2 6.4(7) . . ?
O12 Br2 C28 172.0(9) . . ?
O12 Br2 Re2 177.4(7) . . ?
C28 Br2 Re2 5.6(6) . . ?
C29 Br3 Re2 10.5(5) . . ?

loop_
_geom_bond_atom_site_label_1
_geom_bond_atom_site_label_2
_geom_bond_distance
_geom_bond_site_symmetry_2
_geom_bond_publ_flag
C1 O1 1.208(4) . ?
C1 O2 1.332(3) . ?
C1 C2 1.500(4) . ?
C2 N1 1.360(4) . ?
C2 C3 1.370(4) . ?
C3 C4 1.383(4) . ?
C3 H3 0.9500 . ?
C4 C5 1.371(4) . ?
C4 H4 0.9500 . ?
C5 C6 1.395(4) . ?
C5 H5 0.9500 . ?
C6 N1 1.347(4) . ?
C6 C7 1.493(4) . ?
C7 N3 1.505(4) . ?
C7 H7A 0.9900 . ?
C7 H7B 0.9900 . ?
C8 O3 1.195(4) . ?
C8 O4 1.326(4) . ?
C8 C9 1.503(4) . ?
C9 N2 1.347(4) . ?
C9 C10 1.381(4) . ?
C10 C11 1.374(4) . ?
C10 H10 0.9500 . ?
C11 C12 1.380(4) . ?
C11 H11 0.9500 . ?
C12 C13 1.386(4) . ?
C12 H12 0.9500 . ?
C13 N2 1.355(4) . ?
C13 C14 1.497(4) . ?
C14 N3 1.500(4) . ?
C14 H14A 0.9900 . ?
C14 H14B 0.9900 . ?
C15 C16 1.512(4) . ?
C15 N3 1.517(4) . ?
C15 H15A 0.9900 . ?
C15 H15B 0.9900 . ?
C16 C17 1.391(4) . ?
C16 C21 1.400(4) . ?
C17 C18 1.393(4) . ?
C17 H17 0.9500 . ?
C18 C19 1.372(5) . ?
C18 H18 0.9500 . ?
C19 C20 1.387(5) . ?
C19 N4 1.474(4) . ?
C20 C21 1.385(4) . ?
C20 H20 0.9500 . ?
C21 H21 0.9500 . ?
C22 O2 1.447(4) . ?
C22 H22A 0.9800 . ?
C22 H22B 0.9800 . ?
C22 H22C 0.9800 . ?
C23 O4 1.454(4) . ?
C23 H23A 0.9800 . ?
C23 H23B 0.9800 . ?
C23 H23C 0.9800 . ?
C24 O7 1.143(4) . ?
C24 Re1 1.929(3) . ?
C25 O8 1.161(4) . ?
C25 Re1 1.902(3) . ?
C26 O9 1.153(4) . ?
C26 Re1 1.915(3) . ?
C27 Br1 0.624(8) . ?
C27 O10 1.201(9) . ?
C27 Re2 1.935(9) . ?
C28 Br2 0.658(8) . ?
C28 O12 1.194(9) . ?
C28 Re2 1.933(9) . ?
C29 Br3 0.824(7) . ?
C29 O11 1.183(9) . ?
C29 Re2 1.837(7) . ?
N1 Re1 2.201(2) . ?
N2 Re1 2.209(2) . ?
N3 Re1 2.240(2) . ?
N4 O5 1.220(4) . ?
N4 O6 1.236(4) . ?
O10 Br1 0.584(6) . ?
O12 Br2 0.539(5) . ?
Re2 C29 1.837(7) 3_566 ?
Re2 C28 1.933(9) 3_566 ?
Re2 C27 1.935(9) 3_566 ?
Re2 Br1 2.5538(9) 3_566 ?
Re2 Br1 2.5538(9) . ?
Re2 Br2 2.5866(9) 3_566 ?
Re2 Br2 2.5866(9) . ?
Re2 Br3 2.6405(8) . ?
Re2 Br3 2.6405(8) 3_566 ?

loop_
_geom_torsion_atom_site_label_1
_geom_torsion_atom_site_label_2
_geom_torsion_atom_site_label_3
_geom_torsion_atom_site_label_4
_geom_torsion
_geom_torsion_site_symmetry_1
_geom_torsion_site_symmetry_2
_geom_torsion_site_symmetry_3
_geom_torsion_site_symmetry_4
_geom_torsion_publ_flag
O1 C1 C2 N1 42.2(4) . . . . ?
O2 C1 C2 N1 -142.1(3) . . . . ?
O1 C1 C2 C3 -133.4(3) . . . . ?
O2 C1 C2 C3 42.2(4) . . . . ?
N1 C2 C3 C4 -3.1(5) . . . . ?
C1 C2 C3 C4 172.4(3) . . . . ?
C2 C3 C4 C5 -1.2(5) . . . . ?
C3 C4 C5 C6 2.9(4) . . . . ?
C4 C5 C6 N1 -0.5(4) . . . . ?
C4 C5 C6 C7 -177.1(3) . . . . ?
N1 C6 C7 N3 13.0(4) . . . . ?
C5 C6 C7 N3 -170.3(2) . . . . ?
O3 C8 C9 N2 76.8(4) . . . . ?
O4 C8 C9 N2 -106.4(3) . . . . ?
O3 C8 C9 C10 -98.2(4) . . . . ?
O4 C8 C9 C10 78.6(3) . . . . ?
N2 C9 C10 C11 -0.7(5) . . . . ?
C8 C9 C10 C11 174.1(3) . . . . ?
C9 C10 C11 C12 -2.4(5) . . . . ?
C10 C11 C12 C13 2.7(5) . . . . ?
C11 C12 C13 N2 -0.1(5) . . . . ?
C11 C12 C13 C14 179.3(3) . . . . ?
N2 C13 C14 N3 -25.0(4) . . . . ?
C12 C13 C14 N3 155.6(3) . . . . ?
N3 C15 C16 C17 102.5(3) . . . . ?
N3 C15 C16 C21 -74.2(4) . . . . ?
C21 C16 C17 C18 2.7(4) . . . . ?
C15 C16 C17 C18 -174.1(3) . . . . ?
C16 C17 C18 C19 0.2(5) . . . . ?
C17 C18 C19 C20 -2.4(5) . . . . ?
C17 C18 C19 N4 176.0(3) . . . . ?
C18 C19 C20 C21 1.7(5) . . . . ?
N4 C19 C20 C21 -176.7(3) . . . . ?
C19 C20 C21 C16 1.4(5) . . . . ?
C17 C16 C21 C20 -3.5(4) . . . . ?
C15 C16 C21 C20 173.2(3) . . . . ?
C5 C6 N1 C2 -3.6(4) . . . . ?
C7 C6 N1 C2 173.0(3) . . . . ?
C5 C6 N1 Re1 162.6(2) . . . . ?
C7 C6 N1 Re1 -20.8(3) . . . . ?
C3 C2 N1 C6 5.4(4) . . . . ?
C1 C2 N1 C6 -170.1(2) . . . . ?
C3 C2 N1 Re1 -158.5(2) . . . . ?
C1 C2 N1 Re1 26.0(4) . . . . ?
C10 C9 N2 C13 3.3(4) . . . . ?
C8 C9 N2 C13 -171.5(3) . . . . ?
C10 C9 N2 Re1 -166.8(2) . . . . ?
C8 C9 N2 Re1 18.4(4) . . . . ?
C12 C13 N2 C9 -2.9(4) . . . . ?
C14 C13 N2 C9 177.7(3) . . . . ?
C12 C13 N2 Re1 168.8(2) . . . . ?
C14 C13 N2 Re1 -10.6(3) . . . . ?
C13 C14 N3 C7 -71.5(3) . . . . ?
C13 C14 N3 C15 167.9(2) . . . . ?
C13 C14 N3 Re1 45.6(3) . . . . ?
C6 C7 N3 C14 114.7(3) . . . . ?
C6 C7 N3 C15 -125.6(3) . . . . ?
C6 C7 N3 Re1 1.5(3) . . . . ?
C16 C15 N3 C14 70.0(3) . . . . ?
C16 C15 N3 C7 -49.8(3) . . . . ?
C16 C15 N3 Re1 -174.30(19) . . . . ?
C18 C19 N4 O5 -167.5(3) . . . . ?
C20 C19 N4 O5 10.9(4) . . . . ?
C18 C19 N4 O6 12.0(4) . . . . ?
C20 C19 N4 O6 -169.5(3) . . . . ?
O1 C1 O2 C22 -1.7(5) . . . . ?
C2 C1 O2 C22 -177.4(3) . . . . ?
O3 C8 O4 C23 3.2(5) . . . . ?
C9 C8 O4 C23 -173.5(3) . . . . ?
Re2 C27 O10 Br1 17(13) . . . . ?
Re2 C28 O12 Br2 -17(10) . . . . ?
O8 C25 Re1 C26 39(6) . . . . ?
O8 C25 Re1 C24 -52(6) . . . . ?
O8 C25 Re1 N1 -147(6) . . . . ?
O8 C25 Re1 N2 127(6) . . . . ?
O8 C25 Re1 N3 149(6) . . . . ?
O9 C26 Re1 C25 39(7) . . . . ?
O9 C26 Re1 C24 125(7) . . . . ?
O9 C26 Re1 N1 -86(7) . . . . ?
O9 C26 Re1 N2 -61(7) . . . . ?
O9 C26 Re1 N3 -136(6) . . . . ?
O7 C24 Re1 C25 12(95) . . . . ?
O7 C24 Re1 C26 -73(95) . . . . ?
O7 C24 Re1 N1 110(95) . . . . ?
O7 C24 Re1 N2 -162(100) . . . . ?
O7 C24 Re1 N3 -170(100) . . . . ?
C6 N1 Re1 C25 -159.3(2) . . . . ?
C2 N1 Re1 C25 5.2(3) . . . . ?
C6 N1 Re1 C26 -35.3(9) . . . . ?
C2 N1 Re1 C26 129.2(8) . . . . ?
C6 N1 Re1 C24 113.7(2) . . . . ?
C2 N1 Re1 C24 -81.8(2) . . . . ?
C6 N1 Re1 N2 -59.80(19) . . . . ?
C2 N1 Re1 N2 104.7(2) . . . . ?
C6 N1 Re1 N3 15.98(19) . . . . ?
C2 N1 Re1 N3 -179.5(2) . . . . ?
C9 N2 Re1 C25 16.6(3) . . . . ?
C13 N2 Re1 C25 -153.9(2) . . . . ?
C9 N2 Re1 C26 101.7(3) . . . . ?
C13 N2 Re1 C26 -68.8(2) . . . . ?
C9 N2 Re1 C24 -169.3(9) . . . . ?
C13 N2 Re1 C24 20.2(10) . . . . ?
C9 N2 Re1 N1 -81.3(2) . . . . ?
C13 N2 Re1 N1 108.2(2) . . . . ?
C9 N2 Re1 N3 -161.3(3) . . . . ?
C13 N2 Re1 N3 28.15(19) . . . . ?
C14 N3 Re1 C25 -61.2(13) . . . . ?
C7 N3 Re1 C25 55.4(13) . . . . ?
C15 N3 Re1 C25 -180(100) . . . . ?
C14 N3 Re1 C26 48.93(19) . . . . ?
C7 N3 Re1 C26 165.51(19) . . . . ?
C15 N3 Re1 C26 -69.7(2) . . . . ?
C14 N3 Re1 C24 140.56(18) . . . . ?
C7 N3 Re1 C24 -102.86(19) . . . . ?
C15 N3 Re1 C24 21.9(2) . . . . ?
C14 N3 Re1 N1 -125.32(18) . . . . ?
C7 N3 Re1 N1 -8.74(17) . . . . ?
C15 N3 Re1 N1 116.1(2) . . . . ?
C14 N3 Re1 N2 -38.54(17) . . . . ?
C7 N3 Re1 N2 78.04(18) . . . . ?
C15 N3 Re1 N2 -157.2(2) . . . . ?
Br3 C29 Re2 C29 -144(69) . . . 3_566 ?
O11 C29 Re2 C29 153(69) . . . 3_566 ?
Br3 C29 Re2 C28 107(3) . . . 3_566 ?
O11 C29 Re2 C28 44(7) . . . 3_566 ?
Br3 C29 Re2 C28 -73(3) . . . . ?
O11 C29 Re2 C28 -136(7) . . . . ?
Br3 C29 Re2 C27 18(3) . . . 3_566 ?
O11 C29 Re2 C27 -45(7) . . . 3_566 ?
Br3 C29 Re2 C27 -162(3) . . . . ?
O11 C29 Re2 C27 135(7) . . . . ?
Br3 C29 Re2 Br1 16(3) . . . 3_566 ?
O11 C29 Re2 Br1 -47(7) . . . 3_566 ?
Br3 C29 Re2 Br1 -164(3) . . . . ?
O11 C29 Re2 Br1 133(7) . . . . ?
Br3 C29 Re2 Br2 108(3) . . . 3_566 ?
O11 C29 Re2 Br2 45(7) . . . 3_566 ?
Br3 C29 Re2 Br2 -72(3) . . . . ?
O11 C29 Re2 Br2 -135(7) . . . . ?
O11 C29 Re2 Br3 -63(6) . . . . ?
Br3 C29 Re2 Br3 180.000(4) . . . 3_566 ?
O11 C29 Re2 Br3 117(6) . . . 3_566 ?
Br2 C28 Re2 C29 53(7) . . . . ?
O12 C28 Re2 C29 61(9) . . . . ?
Br2 C28 Re2 C29 -127(7) . . . 3_566 ?
O12 C28 Re2 C29 -119(9) . . . 3_566 ?
Br2 C28 Re2 C28 177(100) . . . 3_566 ?
O12 C28 Re2 C28 -174(100) . . . 3_566 ?
Br2 C28 Re2 C27 -39(7) . . . 3_566 ?
O12 C28 Re2 C27 -30(9) . . . 3_566 ?
Br2 C28 Re2 C27 141(7) . . . . ?
O12 C28 Re2 C27 150(9) . . . . ?
Br2 C28 Re2 Br1 -38(7) . . . 3_566 ?
O12 C28 Re2 Br1 -30(9) . . . 3_566 ?
Br2 C28 Re2 Br1 142(7) . . . . ?
O12 C28 Re2 Br1 150(9) . . . . ?
Br2 C28 Re2 Br2 180.00(4) . . . 3_566 ?
O12 C28 Re2 Br2 -172(5) . . . 3_566 ?
O12 C28 Re2 Br2 8(5) . . . . ?
Br2 C28 Re2 Br3 48(7) . . . . ?
O12 C28 Re2 Br3 56(9) . . . . ?
Br2 C28 Re2 Br3 -132(7) . . . 3_566 ?
O12 C28 Re2 Br3 -124(9) . . . 3_566 ?
Br1 C27 Re2 C29 -104(6) . . . . ?
O10 C27 Re2 C29 -116(14) . . . . ?
Br1 C27 Re2 C29 76(6) . . . 3_566 ?
O10 C27 Re2 C29 64(14) . . . 3_566 ?
Br1 C27 Re2 C28 -13(6) . . . 3_566 ?
O10 C27 Re2 C28 -25(14) . . . 3_566 ?
Br1 C27 Re2 C28 167(6) . . . . ?
O10 C27 Re2 C28 155(14) . . . . ?
Br1 C27 Re2 C27 -67(100) . . . 3_566 ?
O10 C27 Re2 C27 -78(100) . . . 3_566 ?
Br1 C27 Re2 Br1 180.00(4) . . . 3_566 ?
O10 C27 Re2 Br1 168(9) . . . 3_566 ?
O10 C27 Re2 Br1 -12(9) . . . . ?
Br1 C27 Re2 Br2 -12(6) . . . 3_566 ?
O10 C27 Re2 Br2 -23(14) . . . 3_566 ?
Br1 C27 Re2 Br2 168(6) . . . . ?
O10 C27 Re2 Br2 157(14) . . . . ?
Br1 C27 Re2 Br3 -105(6) . . . . ?
O10 C27 Re2 Br3 -117(14) . . . . ?
Br1 C27 Re2 Br3 75(6) . . . 3_566 ?
O10 C27 Re2 Br3 63(14) . . . 3_566 ?
C27 O10 Br1 Re2 -6(4) . . . . ?
Re2 C27 Br1 O10 -175(4) . . . . ?
O10 C27 Br1 Re2 175(4) . . . . ?
C29 Re2 Br1 O10 87(6) . . . . ?
C29 Re2 Br1 O10 -93(6) 3_566 . . . ?
C28 Re2 Br1 O10 178(100) 3_566 . . . ?
C28 Re2 Br1 O10 -2(6) . . . . ?
C27 Re2 Br1 O10 -169(8) 3_566 . . . ?
C27 Re2 Br1 O10 11(8) . . . . ?
Br1 Re2 Br1 O10 165(100) 3_566 . . . ?
Br2 Re2 Br1 O10 179(100) 3_566 . . . ?
Br2 Re2 Br1 O10 -1(6) . . . . ?
Br3 Re2 Br1 O10 86(6) . . . . ?
Br3 Re2 Br1 O10 -94(6) 3_566 . . . ?
C29 Re2 Br1 C27 76(6) . . . . ?
C29 Re2 Br1 C27 -104(6) 3_566 . . . ?
C28 Re2 Br1 C27 167(6) 3_566 . . . ?
C28 Re2 Br1 C27 -13(6) . . . . ?
C27 Re2 Br1 C27 180.00(6) 3_566 . . . ?
Br1 Re2 Br1 C27 154(100) 3_566 . . . ?
Br2 Re2 Br1 C27 168(6) 3_566 . . . ?
Br2 Re2 Br1 C27 -12(6) . . . . ?
Br3 Re2 Br1 C27 75(6) . . . . ?
Br3 Re2 Br1 C27 -105(6) 3_566 . . . ?
C28 O12 Br2 Re2 19(12) . . . . ?
Re2 C28 Br2 O12 171(5) . . . . ?
O12 C28 Br2 Re2 -171(5) . . . . ?
C29 Re2 Br2 O12 -156(16) . . . . ?
C29 Re2 Br2 O12 24(16) 3_566 . . . ?
C28 Re2 Br2 O12 151(17) 3_566 . . . ?
C28 Re2 Br2 O12 -29(17) . . . . ?
C27 Re2 Br2 O12 113(16) 3_566 . . . ?
C27 Re2 Br2 O12 -67(16) . . . . ?
Br1 Re2 Br2 O12 113(16) 3_566 . . . ?
Br1 Re2 Br2 O12 -67(16) . . . . ?
Br2 Re2 Br2 O12 -75(100) 3_566 . . . ?
Br3 Re2 Br2 O12 -160(16) . . . . ?
Br3 Re2 Br2 O12 20(16) 3_566 . . . ?
C29 Re2 Br2 C28 -127(7) . . . . ?
C29 Re2 Br2 C28 53(7) 3_566 . . . ?
C28 Re2 Br2 C28 180.0(4) 3_566 . . . ?
C27 Re2 Br2 C28 141(7) 3_566 . . . ?
C27 Re2 Br2 C28 -39(7) . . . . ?
Br1 Re2 Br2 C28 142(7) 3_566 . . . ?
Br1 Re2 Br2 C28 -38(7) . . . . ?
Br2 Re2 Br2 C28 -47(100) 3_566 . . . ?
Br3 Re2 Br2 C28 -132(7) . . . . ?
Br3 Re2 Br2 C28 48(7) 3_566 . . . ?
O11 C29 Br3 Re2 159(3) . . . . ?
C29 Re2 Br3 C29 180.00(6) 3_566 . . . ?
C28 Re2 Br3 C29 -73(3) 3_566 . . . ?
C28 Re2 Br3 C29 107(3) . . . . ?
C27 Re2 Br3 C29 -162(3) 3_566 . . . ?
C27 Re2 Br3 C29 18(3) . . . . ?
Br1 Re2 Br3 C29 -164(3) 3_566 . . . ?
Br1 Re2 Br3 C29 16(3) . . . . ?
Br2 Re2 Br3 C29 -72(3) 3_566 . . . ?
Br2 Re2 Br3 C29 108(3) . . . . ?
Br3 Re2 Br3 C29 -57(100) 3_566 . . . ?
